data_1518117
loop_
_publ_author_name
'Venturini, G.'
'Malaman, B.'
'Meot-Meyer, M.'
'Fruchart, D.'
'Le Caer, G.'
'Malterre, D.'
'Roques, B.'

_publ_section_title
;
 Structures et magnetisme des nouveaux siliciures ternaires RMnSi2 (R =
 La-Sm) et RFeSi2 (R = La-Nd)
;
_journal_name_full 'Revue de Chimie Minerale'
_journal_page_first 162
_journal_page_last 182
_journal_volume 23
_journal_year 1986
_chemical_formula_sum 'La Mn Si2'
_chemical_formula_weight 250.03
_space_group_IT_number 63
_symmetry_cell_setting orthorhombic
_symmetry_Int_Tables_number 63
_symmetry_space_group_name_Hall '-C 2c 2'
_symmetry_space_group_name_H-M 'C m c m'
_cell_angle_alpha 90
_cell_angle_beta 90
_cell_angle_gamma 90
_cell_formula_units_Z 4
_cell_length_a 4.191(3)
_cell_length_b 17.68(1)
_cell_length_c 4.073(3)
_cell_volume 301.8(4)
_diffrn_ambient_temperature 293
_diffrn_radiation_probe x-ray
_diffrn_radiation_type CuK\a
_diffrn_radiation_wavelength 1.542
_exptl_crystal_density_diffrn 5.503
_refine_ls_R_I_factor 0.04
_cod_data_source_file RCM-1986-23-162-182.cif
_cod_data_source_block LaMnSi2
_cod_database_code 1518117

loop_
_symmetry_equiv_pos_site_id
_symmetry_equiv_pos_as_xyz
1 x,y,z
2 -x,-y,1/2+z
3 x,-y,-z
4 -x,y,1/2-z
5 -x,-y,-z
6 x,y,1/2-z
7 -x,y,z
8 x,-y,1/2+z
9 1/2+x,1/2+y,z
10 1/2-x,1/2-y,1/2+z
11 1/2+x,1/2-y,-z
12 1/2-x,1/2+y,1/2-z
13 1/2-x,1/2-y,-z
14 1/2+x,1/2+y,1/2-z
15 1/2-x,1/2+y,z
16 1/2+x,1/2-y,1/2+z

loop_
_atom_site_label
_atom_site_type_symbol
_atom_site_thermal_displace_type
_atom_site_fract_x
_atom_site_fract_y
_atom_site_fract_z
_atom_site_occupancy
_atom_site_U_iso_or_equiv
La La Uiso 0.00000 0.1052(6) 0.25000 1.000 0.45(6)
Mn Mn Uiso 0.00000 0.7478(8) 0.25000 1.000 0.45(6)
Si1 Si Uiso 0.00000 0.455(2) 0.25000 1.000 0.45(6)
Si2 Si Uiso 0.00000 0.316(2) 0.25000 1.000 0.45(6)

loop_
_atom_type_symbol
_atom_type_description
_atom_type_scat_dispersion_real
_atom_type_scat_dispersion_imag
_atom_type_scat_source
La La -1.4094 9.0376 ' International Tables Vol C Tables 4.2.6.8 and 6.1.1.4'
Mn Mn -0.5299 2.8052 ' International Tables Vol C Tables 4.2.6.8 and 6.1.1.4'
Si Si 0.2541 0.3302 ' International Tables Vol C Tables 4.2.6.8 and 6.1.1.4'

loop_
_geom_angle_atom_site_label_1
_geom_angle_atom_site_label_2
_geom_angle_atom_site_label_3
_geom_angle
_geom_angle_site_symmetry_1
_geom_angle_site_symmetry_3
_geom_angle_publ_flag
Si1 La Si1 76.6(6) 9_445 9_545 yes
Si1 La Si1 46.7(5) 9_445 10_454 yes
Si1 La Si2 86.4(6) 9_445 10_454 yes
Si1 La Si1 46.7(5) 9_445 10_455 yes
Si1 La Si2 86.4(6) 9_445 10_455 yes
Si1 La Si1 98.6(7) 9_445 10_554 yes
Si1 La Si2 137.6(5) 9_445 10_554 yes
Si1 La Si1 98.6(7) 9_445 10_555 yes
Si1 La Si2 137.6(5) 9_445 10_555 yes
Si1 La Si1 98.6(7) 9_545 10_454 yes
Si1 La Si2 137.6(5) 9_545 10_454 yes
Si1 La Si1 98.6(7) 9_545 10_455 yes
Si1 La Si2 137.6(5) 9_545 10_455 yes
Si1 La Si1 46.7(5) 9_545 10_554 yes
Si1 La Si2 86.4(6) 9_545 10_554 yes
Si1 La Si1 46.7(5) 9_545 10_555 yes
Si1 La Si2 86.4(6) 9_545 10_555 yes
Si1 La Si2 45.5(8) 10_454 10_454 yes
Si1 La Si1 81.8(3) 10_454 10_455 yes
Si1 La Si2 97.1(3) 10_454 10_455 yes
Si1 La Si1 84.7(3) 10_454 10_554 yes
Si1 La Si2 99.9(3) 10_454 10_554 yes
Si1 La Si1 140.0(9) 10_454 10_555 yes
Si1 La Si2 174.5(9) 10_454 10_555 yes
Si1 La Si2 97.1(3) 10_455 10_454 yes
Si2 La Si2 78.0(3) 10_454 10_455 yes
Si1 La Si2 99.9(3) 10_554 10_454 yes
Si2 La Si2 80.7(3) 10_454 10_554 yes
Si1 La Si2 174.5(9) 10_555 10_454 yes
Si2 La Si2 129.0(9) 10_454 10_555 yes
Si1 La Si2 45.5(8) 10_455 10_455 yes
Si1 La Si1 140.0(9) 10_455 10_554 yes
Si1 La Si2 174.5(9) 10_455 10_554 yes
Si1 La Si1 84.7(3) 10_455 10_555 yes
Si1 La Si2 99.9(3) 10_455 10_555 yes
Si1 La Si2 174.5(9) 10_554 10_455 yes
Si2 La Si2 129.0(9) 10_455 10_554 yes
Si1 La Si2 99.9(3) 10_555 10_455 yes
Si2 La Si2 80.7(3) 10_455 10_555 yes
Si1 La Si2 45.5(8) 10_554 10_554 yes
Si1 La Si1 81.8(3) 10_554 10_555 yes
Si1 La Si2 97.1(3) 10_554 10_555 yes
Si1 La Si2 97.1(3) 10_555 10_554 yes
Si2 La Si2 78.0(3) 10_554 10_555 yes
Si1 La Si2 45.5(8) 10_555 10_555 yes
Si2 Mn Si2 122.0(12) 2_564 2_565 yes
Si2 Mn Si2 104.0(5) 2_564 9_455 yes
Si2 Mn Si2 104.0(5) 2_564 9_555 yes
Si2 Mn Si2 104.0(5) 2_565 9_455 yes
Si2 Mn Si2 104.0(5) 2_565 9_555 yes
Si2 Mn Si2 120.2(12) 9_455 9_555 yes
Si1 Si1 Si2 128.0(9) 2_564 . yes
Si1 Si1 Si2 128.0(9) 2_565 . yes
La Si1 Si2 141.7(4) 9_455 . yes
La Si1 Si2 141.7(4) 9_555 . yes
La Si1 Si2 70.0(6) 10_454 . yes
La Si1 Si2 70.0(6) 10_455 . yes
La Si1 Si2 70.0(6) 10_554 . yes
La Si1 Si2 70.0(6) 10_555 . yes
Si1 Si1 Si1 104.0(15) 2_564 2_565 yes
La Si1 Si1 61.1(7) 9_455 2_564 yes
La Si1 Si1 61.1(7) 9_555 2_564 yes
La Si1 Si1 72.2(5) 10_454 2_564 yes
La Si1 Si1 136.6(5) 10_455 2_564 yes
La Si1 Si1 72.2(5) 10_554 2_564 yes
La Si1 Si1 136.6(5) 10_555 2_564 yes
La Si1 Si1 61.1(7) 9_455 2_565 yes
La Si1 Si1 61.1(7) 9_555 2_565 yes
La Si1 Si1 136.6(5) 10_454 2_565 yes
La Si1 Si1 72.2(5) 10_455 2_565 yes
La Si1 Si1 136.6(5) 10_554 2_565 yes
La Si1 Si1 72.2(5) 10_555 2_565 yes
La Si1 La 76.6(8) 9_455 9_555 yes
La Si1 La 81.5(3) 9_455 10_454 yes
La Si1 La 81.5(3) 9_455 10_455 yes
La Si1 La 133.3(7) 9_455 10_554 yes
La Si1 La 133.3(7) 9_455 10_555 yes
La Si1 La 133.3(7) 9_555 10_454 yes
La Si1 La 133.3(7) 9_555 10_455 yes
La Si1 La 81.5(3) 9_555 10_554 yes
La Si1 La 81.5(3) 9_555 10_555 yes
La Si1 La 81.8(4) 10_454 10_455 yes
La Si1 La 84.7(4) 10_454 10_554 yes
La Si1 La 140.0(12) 10_454 10_555 yes
La Si1 La 140.0(12) 10_455 10_554 yes
La Si1 La 84.7(4) 10_455 10_555 yes
La Si1 La 81.8(4) 10_554 10_555 yes
Mn Si2 Si1 119.0(8) 2_564 . yes
Mn Si2 Si1 119.0(8) 2_565 . yes
Mn Si2 Si1 119.9(8) 9_445 . yes
Mn Si2 Si1 119.9(8) 9_545 . yes
La Si2 Si1 64.5(6) 10_454 . yes
La Si2 Si1 64.5(6) 10_455 . yes
La Si2 Si1 64.5(6) 10_554 . yes
La Si2 Si1 64.5(6) 10_555 . yes
Mn Si2 Mn 122.0(16) 2_564 2_565 yes
Mn Si2 Mn 76.0(7) 2_564 9_445 yes
Mn Si2 Mn 76.0(7) 2_564 9_545 yes
La Si2 Mn 70.0(3) 10_454 2_564 yes
La Si2 Mn 139.36(11) 10_455 2_564 yes
La Si2 Mn 70.0(3) 10_554 2_564 yes
La Si2 Mn 139.36(11) 10_555 2_564 yes
Mn Si2 Mn 76.0(7) 2_565 9_445 yes
Mn Si2 Mn 76.0(7) 2_565 9_545 yes
La Si2 Mn 139.36(11) 10_454 2_565 yes
La Si2 Mn 70.0(3) 10_455 2_565 yes
La Si2 Mn 139.36(11) 10_554 2_565 yes
La Si2 Mn 70.0(3) 10_555 2_565 yes
Mn Si2 Mn 120.2(15) 9_445 9_545 yes
La Si2 Mn 69.7(3) 10_454 9_445 yes
La Si2 Mn 69.7(3) 10_455 9_445 yes
La Si2 Mn 140.87(14) 10_554 9_445 yes
La Si2 Mn 140.87(14) 10_555 9_445 yes
La Si2 Mn 140.87(14) 10_454 9_545 yes
La Si2 Mn 140.87(14) 10_455 9_545 yes
La Si2 Mn 69.7(3) 10_554 9_545 yes
La Si2 Mn 69.7(3) 10_555 9_545 yes
La Si2 La 78.0(4) 10_454 10_455 yes
La Si2 La 80.7(5) 10_454 10_554 yes
La Si2 La 129.0(12) 10_454 10_555 yes
La Si2 La 129.0(12) 10_455 10_554 yes
La Si2 La 80.7(5) 10_455 10_555 yes
La Si2 La 78.0(4) 10_554 10_555 yes

loop_
_geom_bond_atom_site_label_1
_geom_bond_atom_site_label_2
_geom_bond_distance
_geom_bond_site_symmetry_2
_geom_bond_publ_flag
La Si1 3.38(3) 9_445 yes
La Si1 3.38(3) 9_545 yes
La Si1 3.110(13) 10_454 yes
La Si2 3.237(16) 10_454 yes
La Si1 3.110(13) 10_455 yes
La Si2 3.237(16) 10_455 yes
La Si1 3.110(13) 10_554 yes
La Si2 3.237(16) 10_554 yes
La Si1 3.110(13) 10_555 yes
La Si2 3.237(16) 10_555 yes
Mn Si2 2.328(18) 2_564 yes
Mn Si2 2.328(18) 2_565 yes
Mn Si2 2.418(19) 9_455 yes
Mn Si2 2.418(19) 9_555 yes
Si1 Si2 2.46(5) . yes
Si1 Si1 2.58(3) 2_564 yes
Si1 Si1 2.58(3) 2_565 yes
